data_4106136
loop_
_publ_author_name
'Graham E. Dobereiner'
'Ainara Nova'
'Nathan D. Schley'
'Nilay Hazari'
'Scott J. Miller'
'Odile Eisenstein'
'Robert H. Crabtree'

_publ_contact_author_address
;    Department of Chemistry
     Yale University
     225 Prospect St
     PO Box 208107
     New Haven, CT 06520-8107
     USA
;
_publ_contact_author_email robert.crabtree@yale.edu
_publ_contact_author_fax '+203 432 6144'
_publ_contact_author_name 'Dr. Robert H Crabtree'
_publ_contact_author_phone '+203 432 3925'
_publ_section_title
;
 Iridium-Catalyzed Hydrogenation of N-Heterocyclic Compounds under Mild
 Conditions by an Outer-Sphere Pathway
;
_journal_name_full 'Journal of the American Chemical Society'
_journal_page_first 7547
_journal_page_last 7562
_journal_paper_doi 10.1021/ja2014983
_journal_volume 133
_journal_year 2011
_chemical_formula_moiety 'C45.50 H42 Cl2 F6 Ir N2 P3 '
_chemical_formula_sum 'C45.5 H42 Cl2 F6 Ir N2 P3'
_chemical_formula_weight 1086.88
_space_group_IT_number 14
_symmetry_cell_setting monoclinic
_symmetry_Int_Tables_number 14
_symmetry_space_group_name_Hall '-P 2ybc'
_symmetry_space_group_name_H-M 'P 1 21/c 1'
_cell_angle_alpha 90.0000
_cell_angle_beta 99.347(2)
_cell_angle_gamma 90.0000
_cell_formula_units_Z 8
_cell_length_a 20.3479(19)
_cell_length_b 11.3637(10)
_cell_length_c 40.329(4)
_cell_measurement_reflns_used 38702
_cell_measurement_temperature 223.1
_cell_measurement_theta_max 27.1
_cell_measurement_theta_min 3.0
_cell_volume 9201.4(15)
_computing_cell_refinement PROCESS-AUTO
_computing_data_collection PROCESS-AUTO
_computing_data_reduction CrystalStructure
_computing_publication_material 'CrystalStructure 3.8'
_computing_structure_refinement SHELXL
_diffrn_ambient_temperature 223
_diffrn_detector_area_resol_mean 6.85
_diffrn_measured_fraction_theta_full 0.986
_diffrn_measured_fraction_theta_max 0.986
_diffrn_measurement_device_type 'Rigaku SCXmini'
_diffrn_measurement_method \w
_diffrn_radiation_type 'Mo K\a'
_diffrn_radiation_wavelength 0.71075
_diffrn_reflns_av_R_equivalents 0.128
_diffrn_reflns_limit_h_max 25
_diffrn_reflns_limit_h_min -25
_diffrn_reflns_limit_k_max 14
_diffrn_reflns_limit_k_min -14
_diffrn_reflns_limit_l_max 51
_diffrn_reflns_limit_l_min -51
_diffrn_reflns_number 71567
_diffrn_reflns_theta_full 27.10
_diffrn_reflns_theta_max 27.10
_exptl_absorpt_coefficient_mu 3.189
_exptl_absorpt_correction_T_max 0.800
_exptl_absorpt_correction_T_min 0.514
_exptl_absorpt_correction_type multi-scan
_exptl_absorpt_process_details 'Jacobson, R. (1998) Private communication'
_exptl_crystal_colour Yellow
_exptl_crystal_density_diffrn 1.569
_exptl_crystal_description Block
_exptl_crystal_F_000 4312.00
_exptl_crystal_size_max 0.15
_exptl_crystal_size_mid 0.07
_exptl_crystal_size_min 0.07
_refine_diff_density_max 1.51
_refine_diff_density_min -0.88
_refine_ls_extinction_method none
_refine_ls_goodness_of_fit_ref 1.050
_refine_ls_hydrogen_treatment refall
_refine_ls_number_parameters 1077
_refine_ls_number_reflns 20004
_refine_ls_R_factor_gt 0.0776
_refine_ls_shift/su_max 0.0030
_refine_ls_structure_factor_coef Fsqd
_refine_ls_weighting_details 'w = 1/[\s^2^(Fo^2^)+(0.0494P)^2^+0.0000P] where P=(Fo^2^+2Fc^2^)/3'
_refine_ls_weighting_scheme calc
_refine_ls_wR_factor_ref 0.1553
_reflns_number_gt 12516
_reflns_number_total 20004
_reflns_threshold_expression F^2^>2.0\s(F^2^)
_cod_data_source_file ja2014983_si_001_1.cif
_cod_data_source_block (PPh3)2IrHCl(Me2Benzimid)PF6
_cod_original_cell_volume 9201.3(14)
_cod_original_formula_sum 'C45.50 H42 Cl2 F6 Ir N2 P3 '
_cod_database_code 4106136

loop_
_symmetry_equiv_pos_site_id
_symmetry_equiv_pos_as_xyz
1 +X,+Y,+Z
2 -X,1/2+Y,1/2-Z
3 -X,-Y,-Z
4 +X,1/2-Y,1/2+Z

loop_
_atom_site_label
_atom_site_type_symbol
_atom_site_fract_x
_atom_site_fract_y
_atom_site_fract_z
_atom_site_U_iso_or_equiv
_atom_site_adp_type
_atom_site_occupancy
_atom_site_symmetry_multiplicity
_atom_site_calc_flag
_atom_site_refinement_flags
Ir(1) Ir 0.329497(17) 0.62949(3) 0.984163(8) 0.03538(11) Uani 1.00 1 d .
Ir(2) Ir 0.194392(17) 0.15747(3) 0.741378(8) 0.03705(11) Uani 1.00 1 d .
Cl(1) Cl 0.44252(11) 0.6630(2) 1.00927(6) 0.0511(6) Uani 1.00 1 d .
Cl(2) Cl 0.09030(12) 0.2209(2) 0.71055(6) 0.0531(6) Uani 1.00 1 d .
Cl(3) Cl 0.0025(2) 0.3743(5) 0.5784(2) 0.203(2) Uani 1.00 1 d .
Cl(4) Cl 0.0492(3) 0.5995(5) 0.5712(2) 0.213(2) Uani 1.00 1 d .
P(1) P 0.35299(11) 0.71244(19) 0.93405(5) 0.0357(5) Uani 1.00 1 d .
P(2) P 0.30547(11) 0.5695(2) 1.03674(5) 0.0374(5) Uani 1.00 1 d .
P(3) P 0.1933(2) 1.0682(3) 0.99387(11) 0.1010(12) Uani 1.00 1 d .
P(4) P 0.16060(11) 0.22847(19) 0.79052(6) 0.0370(5) Uani 1.00 1 d .
P(5) P 0.22432(12) 0.0943(2) 0.69020(6) 0.0417(5) Uani 1.00 1 d .
P(6) P 0.34293(18) 0.5859(2) 0.73170(10) 0.0774(9) Uani 1.00 1 d .
F(1) F 0.1383(8) 1.1581(13) 0.9929(6) 0.332(11) Uani 1.00 1 d .
F(2) F 0.1985(10) 1.0726(19) 1.0293(2) 0.320(9) Uani 1.00 1 d .
F(3) F 0.1420(6) 0.9813(12) 0.9886(7) 0.371(15) Uani 1.00 1 d .
F(4) F 0.2463(4) 0.9695(7) 0.9935(2) 0.162(3) Uani 1.00 1 d .
F(5) F 0.1931(14) 1.0542(19) 0.9568(3) 0.410(17) Uani 1.00 1 d .
F(6) F 0.2335(11) 1.1676(10) 0.9925(5) 0.331(12) Uani 1.00 1 d .
F(7) F 0.3526(9) 0.5521(10) 0.7693(2) 0.268(8) Uani 1.00 1 d .
F(8) F 0.2836(3) 0.5042(6) 0.7284(2) 0.132(3) Uani 1.00 1 d .
F(9) F 0.3871(6) 0.4794(7) 0.7278(4) 0.286(9) Uani 1.00 1 d .
F(10) F 0.3385(9) 0.6238(10) 0.6977(2) 0.255(7) Uani 1.00 1 d .
F(11) F 0.4045(5) 0.6644(9) 0.7391(5) 0.314(10) Uani 1.00 1 d .
F(12) F 0.3051(5) 0.6933(7) 0.7390(2) 0.181(4) Uani 1.00 1 d .
N(3) N 0.2864(3) -0.0214(5) 0.77910(17) 0.0405(18) Uani 1.00 1 d .
N(4) N 0.3388(3) 0.1438(6) 0.77619(18) 0.0412(17) Uani 1.00 1 d .
N(1) N 0.2357(4) 0.4556(6) 0.94746(17) 0.0454(19) Uani 1.00 1 d .
N(2) N 0.1803(3) 0.6185(6) 0.95411(17) 0.0438(18) Uani 1.00 1 d .
C(1) C 0.2907(5) 0.3705(7) 0.9506(2) 0.062(2) Uani 1.00 1 d .
C(2) C 0.2418(4) 0.5684(7) 0.9607(2) 0.038(2) Uani 1.00 1 d .
C(3) C 0.1607(4) 0.7358(8) 0.9643(2) 0.060(2) Uani 1.00 1 d .
C(4) C 0.1352(4) 0.5412(9) 0.9360(2) 0.049(2) Uani 1.00 1 d .
C(5) C 0.1704(5) 0.4373(9) 0.9329(2) 0.054(2) Uani 1.00 1 d .
C(6) C 0.1393(6) 0.3376(10) 0.9157(2) 0.079(3) Uani 1.00 1 d .
C(7) C 0.0707(6) 0.3520(11) 0.9032(2) 0.087(4) Uani 1.00 1 d .
C(8) C 0.0365(6) 0.4568(13) 0.9059(3) 0.089(4) Uani 1.00 1 d .
C(9) C 0.0681(5) 0.5542(11) 0.9226(2) 0.072(3) Uani 1.00 1 d .
C(10) C 0.2764(4) 0.7436(7) 0.9034(2) 0.040(2) Uani 1.00 1 d .
C(11) C 0.2472(4) 0.8549(8) 0.9031(2) 0.054(2) Uani 1.00 1 d .
C(12) C 0.1867(5) 0.8729(10) 0.8832(2) 0.077(3) Uani 1.00 1 d .
C(13) C 0.1551(5) 0.7863(13) 0.8623(2) 0.084(4) Uani 1.00 1 d .
C(14) C 0.1845(5) 0.6764(11) 0.8636(2) 0.077(3) Uani 1.00 1 d .
C(15) C 0.2450(4) 0.6537(8) 0.8839(2) 0.051(2) Uani 1.00 1 d .
C(16) C 0.4026(3) 0.6200(6) 0.9102(2) 0.0336(19) Uani 1.00 1 d .
C(17) C 0.4001(4) 0.6360(7) 0.8751(2) 0.047(2) Uani 1.00 1 d .
C(18) C 0.4378(5) 0.5653(9) 0.8572(2) 0.059(2) Uani 1.00 1 d .
C(19) C 0.4797(5) 0.4798(8) 0.8730(2) 0.057(2) Uani 1.00 1 d .
C(20) C 0.4824(4) 0.4629(8) 0.9075(2) 0.054(2) Uani 1.00 1 d .
C(21) C 0.4431(4) 0.5321(7) 0.9257(2) 0.043(2) Uani 1.00 1 d .
C(22) C 0.3967(4) 0.8536(7) 0.9400(2) 0.043(2) Uani 1.00 1 d .
C(23) C 0.4322(4) 0.8981(8) 0.9160(2) 0.051(2) Uani 1.00 1 d .
C(24) C 0.4635(5) 1.0084(9) 0.9203(3) 0.069(3) Uani 1.00 1 d .
C(25) C 0.4571(5) 1.0740(9) 0.9481(3) 0.071(3) Uani 1.00 1 d .
C(26) C 0.4205(7) 1.0344(9) 0.9709(2) 0.088(4) Uani 1.00 1 d .
C(27) C 0.3894(6) 0.9229(8) 0.9672(2) 0.074(3) Uani 1.00 1 d .
C(28) C 0.3428(4) 0.4302(7) 1.0524(2) 0.042(2) Uani 1.00 1 d .
C(29) C 0.3956(4) 0.3806(7) 1.0385(2) 0.048(2) Uani 1.00 1 d .
C(30) C 0.4225(4) 0.2742(8) 1.0503(2) 0.059(2) Uani 1.00 1 d .
C(31) C 0.3985(5) 0.2162(9) 1.0758(3) 0.077(3) Uani 1.00 1 d .
C(32) C 0.3478(5) 0.2633(10) 1.0904(3) 0.083(3) Uani 1.00 1 d .
C(33) C 0.3201(5) 0.3718(8) 1.0786(2) 0.061(2) Uani 1.00 1 d .
C(34) C 0.3292(4) 0.6820(8) 1.0695(2) 0.052(2) Uani 1.00 1 d .
C(35) C 0.3546(4) 0.6545(9) 1.1023(2) 0.054(2) Uani 1.00 1 d .
C(36) C 0.3682(5) 0.7414(12) 1.1263(2) 0.076(3) Uani 1.00 1 d .
C(37) C 0.3536(6) 0.8581(11) 1.1172(2) 0.078(3) Uani 1.00 1 d .
C(38) C 0.3290(6) 0.8864(9) 1.0847(3) 0.085(3) Uani 1.00 1 d .
C(39) C 0.3161(6) 0.7994(9) 1.0601(2) 0.080(3) Uani 1.00 1 d .
C(40) C 0.2160(4) 0.5430(7) 1.0369(2) 0.041(2) Uani 1.00 1 d .
C(41) C 0.1769(5) 0.6236(9) 1.0511(2) 0.070(3) Uani 1.00 1 d .
C(42) C 0.1087(6) 0.6030(11) 1.0480(3) 0.089(4) Uani 1.00 1 d .
C(43) C 0.0800(6) 0.5018(12) 1.0329(3) 0.083(3) Uani 1.00 1 d .
C(44) C 0.1195(5) 0.4208(10) 1.0196(2) 0.063(2) Uani 1.00 1 d .
C(45) C 0.1875(4) 0.4419(8) 1.0223(2) 0.050(2) Uani 1.00 1 d .
C(46) C 0.2337(4) -0.1083(8) 0.7760(2) 0.061(2) Uani 1.00 1 d .
C(47) C 0.2796(3) 0.0922(7) 0.76749(18) 0.0330(19) Uani 1.00 1 d .
C(48) C 0.3579(4) 0.2658(8) 0.7699(2) 0.063(2) Uani 1.00 1 d .
C(49) C 0.3851(4) 0.0653(8) 0.7939(2) 0.048(2) Uani 1.00 1 d .
C(50) C 0.3515(4) -0.0407(8) 0.7951(2) 0.046(2) Uani 1.00 1 d .
C(51) C 0.3817(5) -0.1407(9) 0.8103(2) 0.060(2) Uani 1.00 1 d .
C(52) C 0.4489(6) -0.1305(11) 0.8240(2) 0.078(3) Uani 1.00 1 d .
C(53) C 0.4823(5) -0.0233(11) 0.8226(2) 0.075(3) Uani 1.00 1 d .
C(54) C 0.4526(5) 0.0780(10) 0.8065(2) 0.068(3) Uani 1.00 1 d .
C(55) C 0.0977(4) 0.1333(7) 0.8053(2) 0.039(2) Uani 1.00 1 d .
C(56) C 0.0581(4) 0.0595(8) 0.7829(2) 0.054(2) Uani 1.00 1 d .
C(57) C 0.0121(4) -0.0138(8) 0.7936(2) 0.060(2) Uani 1.00 1 d .
C(58) C 0.0032(4) -0.0138(8) 0.8267(2) 0.061(2) Uani 1.00 1 d .
C(59) C 0.0420(5) 0.0605(9) 0.8498(2) 0.063(2) Uani 1.00 1 d .
C(60) C 0.0886(4) 0.1339(8) 0.8384(2) 0.051(2) Uani 1.00 1 d .
C(61) C 0.1283(3) 0.3778(7) 0.78712(19) 0.0318(18) Uani 1.00 1 d .
C(62) C 0.0772(4) 0.4142(8) 0.8046(2) 0.052(2) Uani 1.00 1 d .
C(63) C 0.0543(5) 0.5312(9) 0.8027(2) 0.062(3) Uani 1.00 1 d .
C(64) C 0.0805(5) 0.6092(9) 0.7820(3) 0.069(3) Uani 1.00 1 d .
C(65) C 0.1310(5) 0.5754(8) 0.7641(2) 0.066(3) Uani 1.00 1 d .
C(66) C 0.1533(5) 0.4592(7) 0.7670(2) 0.060(2) Uani 1.00 1 d .
C(67) C 0.2286(4) 0.2335(7) 0.8267(2) 0.040(2) Uani 1.00 1 d .
C(68) C 0.2519(4) 0.1300(7) 0.8425(2) 0.047(2) Uani 1.00 1 d .
C(69) C 0.3082(4) 0.1278(8) 0.8667(2) 0.056(2) Uani 1.00 1 d .
C(70) C 0.3424(5) 0.2318(9) 0.8761(2) 0.060(2) Uani 1.00 1 d .
C(71) C 0.3177(5) 0.3363(9) 0.8616(2) 0.067(3) Uani 1.00 1 d .
C(72) C 0.2616(4) 0.3378(8) 0.8363(2) 0.056(2) Uani 1.00 1 d .
C(73) C 0.3147(4) 0.0641(8) 0.6943(2) 0.047(2) Uani 1.00 1 d .
C(74) C 0.3407(4) -0.0404(8) 0.7065(2) 0.051(2) Uani 1.00 1 d .
C(75) C 0.4086(5) -0.0583(11) 0.7150(2) 0.068(3) Uani 1.00 1 d .
C(76) C 0.4503(6) 0.0305(14) 0.7097(3) 0.095(4) Uani 1.00 1 d .
C(77) C 0.4258(6) 0.1356(12) 0.6971(3) 0.100(4) Uani 1.00 1 d .
C(78) C 0.3589(5) 0.1521(10) 0.6884(3) 0.082(3) Uani 1.00 1 d .
C(79) C 0.1850(4) -0.0436(8) 0.6747(2) 0.048(2) Uani 1.00 1 d .
C(80) C 0.1278(4) -0.0837(9) 0.6868(2) 0.063(2) Uani 1.00 1 d .
C(81) C 0.0989(5) -0.1900(9) 0.6776(3) 0.073(3) Uani 1.00 1 d .
C(82) C 0.1252(6) -0.2616(10) 0.6548(3) 0.087(3) Uani 1.00 1 d .
C(83) C 0.1814(5) -0.2223(9) 0.6427(2) 0.074(3) Uani 1.00 1 d .
C(84) C 0.2104(5) -0.1146(8) 0.6519(2) 0.064(2) Uani 1.00 1 d .
C(85) C 0.2049(5) 0.2036(8) 0.6570(2) 0.052(2) Uani 1.00 1 d .
C(86) C 0.1795(5) 0.1739(9) 0.6238(2) 0.062(2) Uani 1.00 1 d .
C(87) C 0.1702(6) 0.2632(12) 0.5989(2) 0.084(3) Uani 1.00 1 d .
C(88) C 0.1858(6) 0.3786(11) 0.6075(2) 0.088(4) Uani 1.00 1 d .
C(89) C 0.2098(6) 0.4086(9) 0.6401(2) 0.078(3) Uani 1.00 1 d .
C(90) C 0.2183(5) 0.3210(9) 0.6644(2) 0.062(2) Uani 1.00 1 d .
C(91) C 0.0168(8) 0.459(3) 0.5454(4) 0.29(2) Uani 1.00 1 d .
H(1A) H 0.3140 0.3788 0.9316 0.074 Uiso 1.00 1 c R
H(1B) H 0.2730 0.2913 0.9509 0.074 Uiso 1.00 1 c R
H(1C) H 0.3212 0.3852 0.9712 0.074 Uiso 1.00 1 c R
H(2) H 0.306(4) 0.733(6) 0.988(2) 0.08(2) Uiso 1.00 1 c .
H(3A) H 0.1986 0.7887 0.9660 0.072 Uiso 1.00 1 c R
H(3B) H 0.1459 0.7306 0.9859 0.072 Uiso 1.00 1 c R
H(3C) H 0.1248 0.7657 0.9476 0.072 Uiso 1.00 1 c R
H(6) H 0.1625 0.2677 0.9129 0.095 Uiso 1.00 1 c R
H(7) H 0.0471 0.2877 0.8925 0.104 Uiso 1.00 1 c R
H(8) H -0.0087 0.4621 0.8964 0.107 Uiso 1.00 1 c R
H(9) H 0.0453 0.6251 0.9246 0.086 Uiso 1.00 1 c R
H(11) H 0.2687 0.9164 0.9162 0.065 Uiso 1.00 1 c R
H(12a) H 0.1659 0.9466 0.8838 0.092 Uiso 1.00 1 c R
H(13) H 0.1151 0.8017 0.8477 0.101 Uiso 1.00 1 c R
H(14) H 0.1629 0.6153 0.8503 0.093 Uiso 1.00 1 c R
H(15) H 0.2643 0.5784 0.8844 0.061 Uiso 1.00 1 c R
H(17) H 0.3727 0.6949 0.8638 0.057 Uiso 1.00 1 c R
H(18) H 0.4346 0.5760 0.8339 0.071 Uiso 1.00 1 c R
H(19) H 0.5059 0.4339 0.8608 0.069 Uiso 1.00 1 c R
H(20) H 0.5108 0.4050 0.9187 0.065 Uiso 1.00 1 c R
H(21) H 0.4444 0.5180 0.9488 0.051 Uiso 1.00 1 c R
H(23) H 0.4352 0.8536 0.8967 0.062 Uiso 1.00 1 c R
H(24) H 0.4884 1.0368 0.9044 0.083 Uiso 1.00 1 c R
H(25) H 0.4785 1.1474 0.9514 0.086 Uiso 1.00 1 c R
H(26) H 0.4156 1.0818 0.9894 0.106 Uiso 1.00 1 c R
H(27) H 0.3640 0.8963 0.9832 0.089 Uiso 1.00 1 c R
H(29) H 0.4126 0.4201 1.0213 0.058 Uiso 1.00 1 c R
H(30) H 0.4575 0.2411 1.0408 0.071 Uiso 1.00 1 c R
H(31) H 0.4169 0.1432 1.0833 0.093 Uiso 1.00 1 c R
H(32) H 0.3320 0.2237 1.1080 0.100 Uiso 1.00 1 c R
H(33) H 0.2858 0.4053 1.0885 0.073 Uiso 1.00 1 c R
H(35) H 0.3628 0.5754 1.1085 0.065 Uiso 1.00 1 c R
H(36) H 0.3870 0.7223 1.1484 0.091 Uiso 1.00 1 c R
H(37) H 0.3607 0.9176 1.1336 0.093 Uiso 1.00 1 c R
H(38) H 0.3206 0.9657 1.0788 0.102 Uiso 1.00 1 c R
H(39) H 0.2989 0.8191 1.0377 0.096 Uiso 1.00 1 c R
H(41) H 0.1962 0.6905 1.0624 0.085 Uiso 1.00 1 c R
H(42) H 0.0815 0.6590 1.0564 0.107 Uiso 1.00 1 c R
H(43) H 0.0341 0.4882 1.0316 0.099 Uiso 1.00 1 c R
H(44) H 0.1006 0.3523 1.0090 0.075 Uiso 1.00 1 c R
H(45) H 0.2146 0.3860 1.0139 0.060 Uiso 1.00 1 c R
H(46A) H 0.2526 -0.1863 0.7749 0.073 Uiso 1.00 1 c R
H(46B) H 0.2021 -0.0933 0.7557 0.073 Uiso 1.00 1 c R
H(46C) H 0.2111 -0.1034 0.7954 0.073 Uiso 1.00 1 c R
H(48A) H 0.3743 0.2697 0.7487 0.076 Uiso 1.00 1 c R
H(48B) H 0.3926 0.2913 0.7879 0.076 Uiso 1.00 1 c R
H(48C) H 0.3194 0.3168 0.7691 0.076 Uiso 1.00 1 c R
H(51) H 0.3582 -0.2115 0.8113 0.073 Uiso 1.00 1 c R
H(52) H 0.4720 -0.1961 0.8343 0.094 Uiso 1.00 1 c R
H(53) H 0.5270 -0.0187 0.8330 0.091 Uiso 1.00 1 c R
H(54) H 0.4763 0.1480 0.8044 0.082 Uiso 1.00 1 c R
H(56) H 0.0630 0.0597 0.7601 0.065 Uiso 1.00 1 c R
H(57) H -0.0135 -0.0644 0.7781 0.073 Uiso 1.00 1 c R
H(58) H -0.0289 -0.0633 0.8338 0.073 Uiso 1.00 1 c R
H(59) H 0.0367 0.0608 0.8726 0.075 Uiso 1.00 1 c R
H(60) H 0.1143 0.1849 0.8537 0.061 Uiso 1.00 1 c R
H(62) H 0.0581 0.3594 0.8177 0.062 Uiso 1.00 1 c R
H(63) H 0.0217 0.5559 0.8153 0.075 Uiso 1.00 1 c R
H(64) H 0.0641 0.6866 0.7799 0.083 Uiso 1.00 1 c R
H(65) H 0.1493 0.6295 0.7506 0.080 Uiso 1.00 1 c R
H(66) H 0.1865 0.4354 0.7547 0.072 Uiso 1.00 1 c R
H(68) H 0.2288 0.0595 0.8366 0.056 Uiso 1.00 1 c R
H(69) H 0.3235 0.0563 0.8768 0.067 Uiso 1.00 1 c R
H(70) H 0.3817 0.2309 0.8920 0.072 Uiso 1.00 1 c R
H(71) H 0.3388 0.4074 0.8689 0.081 Uiso 1.00 1 c R
H(72) H 0.2465 0.4091 0.8259 0.067 Uiso 1.00 1 c R
H(74) H 0.3115 -0.1026 0.7093 0.061 Uiso 1.00 1 c R
H(75) H 0.4255 -0.1302 0.7242 0.082 Uiso 1.00 1 c R
H(76) H 0.4966 0.0192 0.7147 0.115 Uiso 1.00 1 c R
H(77) H 0.4552 0.1974 0.6944 0.120 Uiso 1.00 1 c R
H(78) H 0.3426 0.2232 0.6783 0.098 Uiso 1.00 1 c R
H(80) H 0.1089 -0.0358 0.7018 0.076 Uiso 1.00 1 c R
H(81) H 0.0614 -0.2148 0.6866 0.088 Uiso 1.00 1 c R
H(82) H 0.1053 -0.3341 0.6478 0.105 Uiso 1.00 1 c R
H(83) H 0.2004 -0.2706 0.6279 0.088 Uiso 1.00 1 c R
H(84) H 0.2475 -0.0894 0.6425 0.077 Uiso 1.00 1 c R
H(86) H 0.1686 0.0954 0.6180 0.075 Uiso 1.00 1 c R
H(87) H 0.1532 0.2437 0.5765 0.101 Uiso 1.00 1 c R
H(88) H 0.1799 0.4371 0.5908 0.106 Uiso 1.00 1 c R
H(89) H 0.2203 0.4873 0.6459 0.094 Uiso 1.00 1 c R
H(90) H 0.2338 0.3423 0.6869 0.074 Uiso 1.00 1 c R
H(91A) H -0.0241 0.4745 0.5295 0.350 Uiso 1.00 1 c R
H(91B) H 0.0506 0.4249 0.5335 0.350 Uiso 1.00 1 c R

loop_
_atom_site_aniso_label
_atom_site_aniso_U_11
_atom_site_aniso_U_22
_atom_site_aniso_U_33
_atom_site_aniso_U_12
_atom_site_aniso_U_13
_atom_site_aniso_U_23
Ir(1) 0.0378(2) 0.0356(2) 0.03241(19) -0.00188(16) 0.00489(14) -0.00074(15)
Ir(2) 0.0348(2) 0.0366(2) 0.0396(2) 0.00181(16) 0.00519(15) -0.00052(16)
Cl(1) 0.0470(14) 0.0600(15) 0.0438(13) -0.0090(12) -0.0007(10) 0.0055(11)
Cl(2) 0.0485(15) 0.0539(14) 0.0555(14) 0.0092(12) 0.0041(11) 0.0003(12)
Cl(3) 0.125(4) 0.172(5) 0.305(8) -0.016(3) 0.012(4) -0.049(5)
Cl(4) 0.247(7) 0.137(4) 0.284(8) -0.002(4) 0.129(6) 0.001(4)
P(1) 0.0384(13) 0.0342(12) 0.0333(12) -0.0021(10) 0.0024(10) 0.0041(9)
P(2) 0.0417(14) 0.0358(12) 0.0355(12) -0.0004(10) 0.0080(10) 0.0001(10)
P(3) 0.142(3) 0.056(2) 0.106(3) -0.000(2) 0.024(2) -0.021(2)
P(4) 0.0354(13) 0.0359(12) 0.0393(13) 0.0016(10) 0.0044(10) -0.0040(10)
P(5) 0.0467(15) 0.0373(13) 0.0413(13) 0.0008(11) 0.0080(11) -0.0016(10)
P(6) 0.082(2) 0.0485(18) 0.102(2) -0.0075(18) 0.016(2) 0.0084(17)
F(1) 0.265(18) 0.170(12) 0.56(3) 0.082(12) 0.05(2) -0.160(16)
F(2) 0.45(2) 0.44(2) 0.080(7) 0.05(2) 0.085(11) 0.020(12)
F(3) 0.131(10) 0.182(13) 0.81(4) -0.037(9) 0.102(17) -0.29(2)
F(4) 0.124(7) 0.119(7) 0.232(11) 0.028(6) -0.007(7) -0.016(7)
F(5) 0.74(4) 0.35(2) 0.113(10) 0.32(2) -0.013(16) -0.048(12)
F(6) 0.50(2) 0.109(8) 0.47(2) -0.143(13) 0.35(2) -0.107(12)
F(7) 0.45(2) 0.170(11) 0.138(9) -0.069(13) -0.101(11) 0.044(8)
F(8) 0.092(5) 0.102(5) 0.202(9) -0.040(4) 0.017(5) 0.001(5)
F(9) 0.240(13) 0.070(6) 0.62(2) 0.036(7) 0.287(16) 0.072(10)
F(10) 0.52(2) 0.187(11) 0.088(7) -0.010(13) 0.126(11) 0.037(7)
F(11) 0.139(10) 0.115(8) 0.65(3) -0.057(7) -0.056(14) 0.106(13)
F(12) 0.249(12) 0.071(5) 0.254(12) 0.056(6) 0.135(9) 0.015(6)
N(3) 0.044(4) 0.030(4) 0.050(4) 0.002(3) 0.015(3) 0.011(3)
N(4) 0.033(4) 0.044(4) 0.048(4) 0.000(3) 0.011(3) 0.004(3)
N(1) 0.058(5) 0.039(4) 0.041(4) -0.014(4) 0.013(3) -0.008(3)
N(2) 0.038(4) 0.054(4) 0.038(4) -0.006(4) 0.003(3) -0.004(3)
C(1) 0.081(8) 0.037(5) 0.071(7) -0.004(5) 0.022(5) -0.013(5)
C(2) 0.049(5) 0.034(4) 0.034(4) -0.009(4) 0.010(4) 0.009(3)
C(3) 0.037(5) 0.066(7) 0.076(7) 0.002(5) 0.008(5) -0.017(5)
C(4) 0.037(5) 0.068(7) 0.044(5) -0.017(5) 0.010(4) -0.004(4)
C(5) 0.055(6) 0.063(6) 0.046(5) -0.026(5) 0.012(4) -0.009(5)
C(6) 0.087(9) 0.081(8) 0.072(7) -0.036(7) 0.022(6) -0.037(6)
C(7) 0.087(10) 0.101(10) 0.073(8) -0.041(8) 0.018(7) -0.055(7)
C(8) 0.053(8) 0.133(12) 0.082(9) -0.038(8) 0.012(6) -0.035(8)
C(9) 0.046(7) 0.106(9) 0.066(7) -0.011(6) 0.017(5) -0.003(6)
C(10) 0.044(5) 0.047(5) 0.032(4) -0.007(4) 0.013(4) 0.004(4)
C(11) 0.051(6) 0.048(6) 0.061(6) 0.006(5) 0.000(5) 0.009(4)
C(12) 0.070(8) 0.076(8) 0.079(8) 0.031(6) -0.004(6) 0.024(6)
C(13) 0.051(7) 0.131(12) 0.063(7) 0.009(8) -0.014(5) 0.032(8)
C(14) 0.057(7) 0.102(9) 0.063(7) -0.019(7) -0.017(5) 0.006(6)
C(15) 0.056(6) 0.060(6) 0.033(5) -0.011(5) -0.006(4) 0.001(4)
C(16) 0.032(4) 0.032(4) 0.037(4) -0.003(3) 0.007(3) 0.001(3)
C(17) 0.059(6) 0.044(5) 0.040(5) -0.000(4) 0.015(4) 0.004(4)
C(18) 0.061(7) 0.073(7) 0.045(6) 0.007(6) 0.013(5) 0.007(5)
C(19) 0.060(7) 0.070(7) 0.044(6) 0.011(5) 0.018(5) -0.007(5)
C(20) 0.039(5) 0.052(6) 0.068(7) -0.002(4) -0.004(4) -0.012(5)
C(21) 0.054(6) 0.036(5) 0.036(5) -0.006(4) 0.001(4) 0.000(4)
C(22) 0.041(5) 0.041(5) 0.045(5) 0.001(4) -0.001(4) -0.008(4)
C(23) 0.044(5) 0.051(6) 0.058(6) 0.009(4) 0.005(4) 0.006(5)
C(24) 0.052(7) 0.047(6) 0.108(9) -0.016(5) 0.009(6) 0.017(6)
C(25) 0.060(7) 0.046(6) 0.099(9) -0.012(5) -0.014(6) 0.003(7)
C(26) 0.152(13) 0.053(7) 0.054(7) -0.021(7) -0.002(7) -0.022(5)
C(27) 0.122(10) 0.048(6) 0.053(6) -0.022(6) 0.018(6) -0.014(5)
C(28) 0.043(5) 0.041(5) 0.044(5) -0.002(4) 0.010(4) 0.001(4)
C(29) 0.048(6) 0.041(5) 0.056(6) -0.015(4) 0.011(4) -0.000(4)
C(30) 0.051(6) 0.035(5) 0.089(8) 0.000(4) 0.003(5) 0.004(5)
C(31) 0.061(8) 0.059(7) 0.110(10) 0.004(6) 0.007(7) 0.028(7)
C(32) 0.063(8) 0.089(9) 0.106(9) 0.014(7) 0.035(7) 0.050(7)
C(33) 0.059(6) 0.051(6) 0.075(7) -0.002(5) 0.016(5) 0.018(5)
C(34) 0.061(6) 0.053(6) 0.041(5) -0.006(5) 0.008(4) -0.008(4)
C(35) 0.046(6) 0.072(7) 0.042(5) -0.000(5) 0.005(4) -0.003(5)
C(36) 0.068(8) 0.116(10) 0.041(6) -0.006(7) 0.002(5) -0.022(7)
C(37) 0.089(9) 0.092(9) 0.057(7) -0.032(7) 0.027(6) -0.050(7)
C(38) 0.133(11) 0.056(7) 0.072(8) -0.033(7) 0.036(8) -0.021(6)
C(39) 0.135(11) 0.048(6) 0.065(7) -0.006(7) 0.036(7) -0.013(5)
C(40) 0.036(5) 0.048(5) 0.043(5) -0.001(4) 0.014(4) -0.004(4)
C(41) 0.063(7) 0.077(7) 0.076(7) -0.011(6) 0.024(6) -0.026(6)
C(42) 0.057(8) 0.095(9) 0.126(11) 0.003(7) 0.050(7) -0.028(8)
C(43) 0.055(8) 0.095(9) 0.099(9) -0.004(7) 0.016(7) 0.013(8)
C(44) 0.055(7) 0.077(7) 0.054(6) -0.000(6) 0.006(5) -0.001(5)
C(45) 0.043(6) 0.058(6) 0.050(6) -0.008(5) 0.013(4) -0.005(4)
C(46) 0.063(7) 0.050(6) 0.070(7) -0.006(5) 0.017(5) 0.001(5)
C(47) 0.030(4) 0.044(5) 0.027(4) 0.006(4) 0.011(3) -0.012(3)
C(48) 0.056(6) 0.052(6) 0.079(7) -0.014(5) 0.006(5) 0.009(5)
C(49) 0.049(6) 0.063(6) 0.033(5) 0.004(5) 0.008(4) 0.006(4)
C(50) 0.047(6) 0.052(6) 0.046(5) 0.023(5) 0.023(4) 0.012(4)
C(51) 0.064(7) 0.066(7) 0.053(6) 0.027(6) 0.016(5) 0.008(5)
C(52) 0.073(8) 0.090(9) 0.078(8) 0.037(7) 0.030(6) 0.035(7)
C(53) 0.044(7) 0.112(10) 0.069(7) 0.016(7) 0.005(5) 0.021(7)
C(54) 0.048(6) 0.091(8) 0.061(6) -0.002(6) -0.005(5) 0.013(6)
C(55) 0.032(4) 0.035(4) 0.050(5) -0.004(4) 0.008(4) -0.001(4)
C(56) 0.042(5) 0.051(6) 0.064(6) -0.015(4) -0.008(4) -0.001(5)
C(57) 0.047(6) 0.062(6) 0.069(7) -0.019(5) -0.001(5) 0.009(5)
C(58) 0.039(6) 0.053(6) 0.089(8) -0.010(5) 0.007(5) 0.016(6)
C(59) 0.063(7) 0.064(7) 0.064(7) 0.006(6) 0.021(5) 0.008(5)
C(60) 0.045(5) 0.053(6) 0.057(6) -0.001(4) 0.010(4) -0.003(5)
C(61) 0.019(4) 0.041(4) 0.034(4) -0.003(3) -0.002(3) -0.002(3)
C(62) 0.040(5) 0.049(5) 0.067(6) -0.006(4) 0.008(4) 0.007(5)
C(63) 0.059(7) 0.065(7) 0.058(6) 0.024(5) -0.007(5) -0.008(5)
C(64) 0.067(8) 0.044(6) 0.088(8) 0.011(5) -0.012(6) -0.008(6)
C(65) 0.083(8) 0.041(6) 0.070(7) -0.005(6) -0.006(6) 0.008(5)
C(66) 0.069(7) 0.034(5) 0.076(7) 0.002(5) 0.009(5) -0.010(5)
C(67) 0.036(5) 0.043(5) 0.038(5) 0.003(4) 0.000(3) -0.000(4)
C(68) 0.045(5) 0.042(5) 0.051(5) 0.001(4) 0.003(4) -0.004(4)
C(69) 0.055(6) 0.055(6) 0.057(6) 0.011(5) 0.006(5) 0.007(5)
C(70) 0.053(6) 0.066(7) 0.056(6) 0.009(5) -0.007(5) 0.005(5)
C(71) 0.058(7) 0.058(6) 0.077(7) -0.009(5) -0.014(5) -0.019(5)
C(72) 0.057(6) 0.045(5) 0.060(6) -0.004(5) -0.007(5) -0.001(4)
C(73) 0.035(5) 0.056(6) 0.053(5) -0.002(4) 0.018(4) -0.006(4)
C(74) 0.045(6) 0.047(6) 0.063(6) 0.003(4) 0.015(5) 0.002(5)
C(75) 0.055(7) 0.095(9) 0.055(6) 0.007(6) 0.011(5) 0.009(6)
C(76) 0.044(7) 0.141(13) 0.107(10) -0.002(8) 0.030(7) 0.013(9)
C(77) 0.058(8) 0.099(10) 0.150(13) -0.018(8) 0.041(8) 0.041(9)
C(78) 0.053(7) 0.078(8) 0.120(10) 0.001(6) 0.032(7) 0.029(7)
C(79) 0.052(6) 0.051(5) 0.039(5) 0.008(4) 0.009(4) -0.006(4)
C(80) 0.045(6) 0.063(7) 0.084(8) -0.004(5) 0.016(5) -0.009(6)
C(81) 0.050(7) 0.057(7) 0.116(10) -0.012(5) 0.025(6) -0.000(6)
C(82) 0.066(8) 0.068(8) 0.130(11) -0.007(6) 0.021(7) -0.032(7)
C(83) 0.071(8) 0.058(7) 0.087(8) 0.007(6) 0.000(6) -0.034(6)
C(84) 0.067(7) 0.059(6) 0.067(7) -0.005(5) 0.011(5) -0.019(5)
C(85) 0.072(7) 0.046(5) 0.040(5) -0.000(5) 0.016(4) 0.004(4)
C(86) 0.078(7) 0.068(7) 0.041(6) 0.021(6) 0.007(5) 0.005(5)
C(87) 0.101(10) 0.107(10) 0.044(6) 0.027(8) 0.014(6) 0.005(7)
C(88) 0.134(12) 0.073(8) 0.057(7) 0.038(8) 0.012(7) 0.026(6)
C(89) 0.114(10) 0.057(7) 0.064(7) 0.023(6) 0.019(7) 0.016(6)
C(90) 0.089(8) 0.062(6) 0.035(5) 0.001(6) 0.008(5) 0.006(5)
C(91) 0.087(14) 0.69(6) 0.096(14) -0.07(2) 0.023(10) 0.06(2)

loop_
_atom_type_symbol
_atom_type_description
_atom_type_scat_dispersion_real
_atom_type_scat_dispersion_imag
_atom_type_scat_source
Ir Ir -1.444 7.990
;
International Tables for Crystallography
(1992, Vol. C, Tables 4.2.6.8 and 6.1.1.4)
;
P P 0.102 0.094
;
International Tables for Crystallography
(1992, Vol. C, Tables 4.2.6.8 and 6.1.1.4)
;
F F 0.017 0.010
;
International Tables for Crystallography
(1992, Vol. C, Tables 4.2.6.8 and 6.1.1.4)
;
N N 0.006 0.003
;
International Tables for Crystallography
(1992, Vol. C, Tables 4.2.6.8 and 6.1.1.4)
;
C C 0.003 0.002
;
International Tables for Crystallography
(1992, Vol. C, Tables 4.2.6.8 and 6.1.1.4)
;
H H 0.000 0.000
;
International Tables for Crystallography
(1992, Vol. C, Table 6.1.1.4)
;
Cl Cl 0.148 0.159
;
International Tables for Crystallography
(1992, Vol. C, Tables 4.2.6.8 and 6.1.1.4)
;

loop_
_geom_angle_atom_site_label_1
_geom_angle_atom_site_label_2
_geom_angle_atom_site_label_3
_geom_angle
_geom_angle_publ_flag
Cl(1) Ir(1) P(1) 89.10(7) yes
Cl(1) Ir(1) P(2) 89.48(7) yes
Cl(1) Ir(1) C(2) 168.0(2) yes
P(1) Ir(1) P(2) 173.17(7) yes
P(1) Ir(1) C(2) 91.3(2) yes
P(2) Ir(1) C(2) 91.5(2) yes
Cl(2) Ir(2) P(4) 88.80(8) yes
Cl(2) Ir(2) P(5) 88.25(8) yes
Cl(2) Ir(2) C(47) 175.9(2) yes
P(4) Ir(2) P(5) 176.67(7) yes
P(4) Ir(2) C(47) 91.8(2) yes
P(5) Ir(2) C(47) 91.3(2) yes
Ir(1) P(1) C(10) 112.5(2) yes
Ir(1) P(1) C(16) 115.3(2) yes
Ir(1) P(1) C(22) 113.6(2) yes
C(10) P(1) C(16) 103.6(3) yes
C(10) P(1) C(22) 104.9(3) yes
C(16) P(1) C(22) 105.9(4) yes
Ir(1) P(2) C(28) 115.3(3) yes
Ir(1) P(2) C(34) 112.0(3) yes
Ir(1) P(2) C(40) 113.6(2) yes
C(28) P(2) C(34) 108.0(3) yes
C(28) P(2) C(40) 102.3(4) yes
C(34) P(2) C(40) 104.7(4) yes
F(1) P(3) F(2) 86.4(13) yes
F(1) P(3) F(3) 86.8(8) yes
F(1) P(3) F(4) 176.0(7) yes
F(1) P(3) F(5) 99.4(14) yes
F(1) P(3) F(6) 83.6(10) yes
F(2) P(3) F(3) 96.2(15) yes
F(2) P(3) F(4) 95.4(9) yes
F(2) P(3) F(5) 174.2(13) yes
F(2) P(3) F(6) 93.6(12) yes
F(3) P(3) F(4) 89.6(6) yes
F(3) P(3) F(5) 84.1(15) yes
F(3) P(3) F(6) 165.8(11) yes
F(4) P(3) F(5) 78.7(10) yes
F(4) P(3) F(6) 99.7(9) yes
F(5) P(3) F(6) 87.2(12) yes
Ir(2) P(4) C(55) 112.7(2) yes
Ir(2) P(4) C(61) 114.2(2) yes
Ir(2) P(4) C(67) 113.3(2) yes
C(55) P(4) C(61) 108.1(3) yes
C(55) P(4) C(67) 103.5(3) yes
C(61) P(4) C(67) 104.3(3) yes
Ir(2) P(5) C(73) 111.9(3) yes
Ir(2) P(5) C(79) 113.6(3) yes
Ir(2) P(5) C(85) 112.4(3) yes
C(73) P(5) C(79) 104.2(4) yes
C(73) P(5) C(85) 106.6(4) yes
C(79) P(5) C(85) 107.6(4) yes
F(7) P(6) F(8) 84.7(7) yes
F(7) P(6) F(9) 85.6(9) yes
F(7) P(6) F(10) 175.2(9) yes
F(7) P(6) F(11) 89.1(10) yes
F(7) P(6) F(12) 89.8(7) yes
F(8) P(6) F(9) 88.8(5) yes
F(8) P(6) F(10) 100.1(7) yes
F(8) P(6) F(11) 173.8(9) yes
F(8) P(6) F(12) 95.1(5) yes
F(9) P(6) F(10) 94.9(9) yes
F(9) P(6) F(11) 90.3(6) yes
F(9) P(6) F(12) 173.6(7) yes
F(10) P(6) F(11) 86.1(10) yes
F(10) P(6) F(12) 89.4(7) yes
F(11) P(6) F(12) 85.3(6) yes
C(46) N(3) C(47) 125.4(6) yes
C(46) N(3) C(50) 124.6(7) yes
C(47) N(3) C(50) 110.0(6) yes
C(47) N(4) C(48) 128.4(7) yes
C(47) N(4) C(49) 110.9(7) yes
C(48) N(4) C(49) 120.7(7) yes
C(1) N(1) C(2) 123.9(7) yes
C(1) N(1) C(5) 127.2(7) yes
C(2) N(1) C(5) 108.9(7) yes
C(2) N(2) C(3) 127.5(6) yes
C(2) N(2) C(4) 110.2(7) yes
C(3) N(2) C(4) 122.3(7) yes
Ir(1) C(2) N(1) 121.3(6) yes
Ir(1) C(2) N(2) 131.8(6) yes
N(1) C(2) N(2) 106.9(7) yes
N(2) C(4) C(5) 106.1(7) yes
N(2) C(4) C(9) 131.2(9) yes
C(5) C(4) C(9) 122.6(9) yes
N(1) C(5) C(4) 107.8(8) yes
N(1) C(5) C(6) 130.6(9) yes
C(4) C(5) C(6) 121.5(9) yes
C(5) C(6) C(7) 114.7(10) yes
C(6) C(7) C(8) 123.2(11) yes
C(7) C(8) C(9) 121.2(10) yes
C(4) C(9) C(8) 116.7(11) yes
P(1) C(10) C(11) 119.3(6) yes
P(1) C(10) C(15) 119.8(6) yes
C(11) C(10) C(15) 120.5(7) yes
C(10) C(11) C(12) 118.8(8) yes
C(11) C(12) C(13) 122.3(10) yes
C(12) C(13) C(14) 117.7(10) yes
C(13) C(14) C(15) 121.8(10) yes
C(10) C(15) C(14) 118.9(9) yes
P(1) C(16) C(17) 121.1(6) yes
P(1) C(16) C(21) 121.2(6) yes
C(17) C(16) C(21) 117.8(7) yes
C(16) C(17) C(18) 120.7(7) yes
C(17) C(18) C(19) 121.4(9) yes
C(18) C(19) C(20) 118.5(9) yes
C(19) C(20) C(21) 120.5(8) yes
C(16) C(21) C(20) 121.1(8) yes
P(1) C(22) C(23) 121.4(6) yes
P(1) C(22) C(27) 119.6(7) yes
C(23) C(22) C(27) 118.7(8) yes
C(22) C(23) C(24) 120.9(9) yes
C(23) C(24) C(25) 119.1(11) yes
C(24) C(25) C(26) 120.7(10) yes
C(25) C(26) C(27) 121.0(10) yes
C(22) C(27) C(26) 119.4(10) yes
P(2) C(28) C(29) 120.9(6) yes
P(2) C(28) C(33) 120.5(7) yes
C(29) C(28) C(33) 118.7(8) yes
C(28) C(29) C(30) 120.1(9) yes
C(29) C(30) C(31) 120.5(9) yes
C(30) C(31) C(32) 121.1(10) yes
C(31) C(32) C(33) 118.7(11) yes
C(28) C(33) C(32) 120.9(10) yes
P(2) C(34) C(35) 123.0(7) yes
P(2) C(34) C(39) 116.8(7) yes
C(35) C(34) C(39) 120.1(9) yes
C(34) C(35) C(36) 120.8(9) yes
C(35) C(36) C(37) 119.2(9) yes
C(36) C(37) C(38) 120.4(11) yes
C(37) C(38) C(39) 120.9(10) yes
C(34) C(39) C(38) 118.5(9) yes
P(2) C(40) C(41) 121.5(7) yes
P(2) C(40) C(45) 118.8(7) yes
C(41) C(40) C(45) 119.8(8) yes
C(40) C(41) C(42) 118.6(9) yes
C(41) C(42) C(43) 121.4(11) yes
C(42) C(43) C(44) 119.5(11) yes
C(43) C(44) C(45) 119.2(10) yes
C(40) C(45) C(44) 121.4(9) yes
Ir(2) C(47) N(3) 123.6(5) yes
Ir(2) C(47) N(4) 129.6(6) yes
N(3) C(47) N(4) 106.7(6) yes
N(4) C(49) C(50) 105.9(7) yes
N(4) C(49) C(54) 131.3(9) yes
C(50) C(49) C(54) 122.6(9) yes
N(3) C(50) C(49) 106.5(7) yes
N(3) C(50) C(51) 130.9(8) yes
C(49) C(50) C(51) 122.6(8) yes
C(50) C(51) C(52) 116.3(9) yes
C(51) C(52) C(53) 120.5(10) yes
C(52) C(53) C(54) 123.8(9) yes
C(49) C(54) C(53) 114.0(10) yes
P(4) C(55) C(56) 120.1(7) yes
P(4) C(55) C(60) 121.3(6) yes
C(56) C(55) C(60) 118.6(8) yes
C(55) C(56) C(57) 120.9(9) yes
C(56) C(57) C(58) 120.6(9) yes
C(57) C(58) C(59) 119.7(9) yes
C(58) C(59) C(60) 118.7(9) yes
C(55) C(60) C(59) 121.5(8) yes
P(4) C(61) C(62) 121.5(6) yes
P(4) C(61) C(66) 120.5(6) yes
C(62) C(61) C(66) 118.0(7) yes
C(61) C(62) C(63) 121.0(8) yes
C(62) C(63) C(64) 118.7(10) yes
C(63) C(64) C(65) 121.5(9) yes
C(64) C(65) C(66) 118.2(10) yes
C(61) C(66) C(65) 122.5(9) yes
P(4) C(67) C(68) 119.7(6) yes
P(4) C(67) C(72) 121.0(6) yes
C(68) C(67) C(72) 118.9(7) yes
C(67) C(68) C(69) 121.6(8) yes
C(68) C(69) C(70) 119.9(8) yes
C(69) C(70) C(71) 118.9(8) yes
C(70) C(71) C(72) 121.0(9) yes
C(67) C(72) C(71) 119.5(8) yes
P(5) C(73) C(74) 121.1(7) yes
P(5) C(73) C(78) 120.8(7) yes
C(74) C(73) C(78) 117.7(8) yes
C(73) C(74) C(75) 122.1(9) yes
C(74) C(75) C(76) 118.4(10) yes
C(75) C(76) C(77) 120.8(11) yes
C(76) C(77) C(78) 120.5(12) yes
C(73) C(78) C(77) 120.3(10) yes
P(5) C(79) C(80) 120.0(7) yes
P(5) C(79) C(84) 122.5(7) yes
C(80) C(79) C(84) 117.5(8) yes
C(79) C(80) C(81) 122.2(10) yes
C(80) C(81) C(82) 120.0(11) yes
C(81) C(82) C(83) 117.9(10) yes
C(82) C(83) C(84) 122.2(11) yes
C(79) C(84) C(83) 120.1(10) yes
P(5) C(85) C(86) 122.9(7) yes
P(5) C(85) C(90) 118.9(6) yes
C(86) C(85) C(90) 118.1(8) yes
C(85) C(86) C(87) 119.4(9) yes
C(86) C(87) C(88) 120.4(9) yes
C(87) C(88) C(89) 120.5(10) yes
C(88) C(89) C(90) 119.0(10) yes
C(85) C(90) C(89) 122.5(8) yes
Cl(3) C(91) Cl(4) 97.5(9) yes
Cl(1) Ir(1) H(2) 99(3) no
P(1) Ir(1) H(2) 82(3) no
P(2) Ir(1) H(2) 92(3) no
C(2) Ir(1) H(2) 93(3) no
N(1) C(1) H(1A) 109.5 no
N(1) C(1) H(1B) 109.5 no
N(1) C(1) H(1C) 109.5 no
H(1A) C(1) H(1B) 109.5 no
H(1A) C(1) H(1C) 109.5 no
H(1B) C(1) H(1C) 109.5 no
N(2) C(3) H(3A) 109.5 no
N(2) C(3) H(3B) 109.5 no
N(2) C(3) H(3C) 109.5 no
H(3A) C(3) H(3B) 109.5 no
H(3A) C(3) H(3C) 109.5 no
H(3B) C(3) H(3C) 109.5 no
C(5) C(6) H(6) 122.6 no
C(7) C(6) H(6) 122.7 no
C(6) C(7) H(7) 118.4 no
C(8) C(7) H(7) 118.4 no
C(7) C(8) H(8) 119.4 no
C(9) C(8) H(8) 119.4 no
C(4) C(9) H(9) 121.7 no
C(8) C(9) H(9) 121.7 no
C(10) C(11) H(11) 120.6 no
C(12) C(11) H(11) 120.6 no
C(11) C(12) H(12a) 118.9 no
C(13) C(12) H(12a) 118.9 no
C(12) C(13) H(13) 121.2 no
C(14) C(13) H(13) 121.2 no
C(13) C(14) H(14) 119.1 no
C(15) C(14) H(14) 119.1 no
C(10) C(15) H(15) 120.6 no
C(14) C(15) H(15) 120.6 no
C(16) C(17) H(17) 119.7 no
C(18) C(17) H(17) 119.7 no
C(17) C(18) H(18) 119.3 no
C(19) C(18) H(18) 119.3 no
C(18) C(19) H(19) 120.7 no
C(20) C(19) H(19) 120.7 no
C(19) C(20) H(20) 119.7 no
C(21) C(20) H(20) 119.8 no
C(16) C(21) H(21) 119.4 no
C(20) C(21) H(21) 119.5 no
C(22) C(23) H(23) 119.5 no
C(24) C(23) H(23) 119.5 no
C(23) C(24) H(24) 120.4 no
C(25) C(24) H(24) 120.4 no
C(24) C(25) H(25) 119.6 no
C(26) C(25) H(25) 119.7 no
C(25) C(26) H(26) 119.5 no
C(27) C(26) H(26) 119.5 no
C(22) C(27) H(27) 120.3 no
C(26) C(27) H(27) 120.3 no
C(28) C(29) H(29) 120.0 no
C(30) C(29) H(29) 120.0 no
C(29) C(30) H(30) 119.8 no
C(31) C(30) H(30) 119.8 no
C(30) C(31) H(31) 119.5 no
C(32) C(31) H(31) 119.5 no
C(31) C(32) H(32) 120.6 no
C(33) C(32) H(32) 120.6 no
C(28) C(33) H(33) 119.5 no
C(32) C(33) H(33) 119.5 no
C(34) C(35) H(35) 119.6 no
C(36) C(35) H(35) 119.6 no
C(35) C(36) H(36) 120.4 no
C(37) C(36) H(36) 120.4 no
C(36) C(37) H(37) 119.8 no
C(38) C(37) H(37) 119.8 no
C(37) C(38) H(38) 119.6 no
C(39) C(38) H(38) 119.6 no
C(34) C(39) H(39) 120.7 no
C(38) C(39) H(39) 120.7 no
C(40) C(41) H(41) 120.7 no
C(42) C(41) H(41) 120.7 no
C(41) C(42) H(42) 119.3 no
C(43) C(42) H(42) 119.3 no
C(42) C(43) H(43) 120.3 no
C(44) C(43) H(43) 120.3 no
C(43) C(44) H(44) 120.4 no
C(45) C(44) H(44) 120.4 no
C(40) C(45) H(45) 119.3 no
C(44) C(45) H(45) 119.3 no
N(3) C(46) H(46A) 109.5 no
N(3) C(46) H(46B) 109.5 no
N(3) C(46) H(46C) 109.5 no
H(46A) C(46) H(46B) 109.5 no
H(46A) C(46) H(46C) 109.5 no
H(46B) C(46) H(46C) 109.5 no
N(4) C(48) H(48A) 109.5 no
N(4) C(48) H(48B) 109.5 no
N(4) C(48) H(48C) 109.5 no
H(48A) C(48) H(48B) 109.5 no
H(48A) C(48) H(48C) 109.5 no
H(48B) C(48) H(48C) 109.5 no
C(50) C(51) H(51) 121.8 no
C(52) C(51) H(51) 121.8 no
C(51) C(52) H(52) 119.8 no
C(53) C(52) H(52) 119.8 no
C(52) C(53) H(53) 118.1 no
C(54) C(53) H(53) 118.1 no
C(49) C(54) H(54) 123.0 no
C(53) C(54) H(54) 123.0 no
C(55) C(56) H(56) 119.5 no
C(57) C(56) H(56) 119.5 no
C(56) C(57) H(57) 119.7 no
C(58) C(57) H(57) 119.7 no
C(57) C(58) H(58) 120.1 no
C(59) C(58) H(58) 120.1 no
C(58) C(59) H(59) 120.7 no
C(60) C(59) H(59) 120.7 no
C(55) C(60) H(60) 119.3 no
C(59) C(60) H(60) 119.3 no
C(61) C(62) H(62) 119.5 no
C(63) C(62) H(62) 119.5 no
C(62) C(63) H(63) 120.6 no
C(64) C(63) H(63) 120.6 no
C(63) C(64) H(64) 119.2 no
C(65) C(64) H(64) 119.3 no
C(64) C(65) H(65) 120.9 no
C(66) C(65) H(65) 120.9 no
C(61) C(66) H(66) 118.7 no
C(65) C(66) H(66) 118.8 no
C(67) C(68) H(68) 119.2 no
C(69) C(68) H(68) 119.2 no
C(68) C(69) H(69) 120.1 no
C(70) C(69) H(69) 120.1 no
C(69) C(70) H(70) 120.6 no
C(71) C(70) H(70) 120.5 no
C(70) C(71) H(71) 119.5 no
C(72) C(71) H(71) 119.5 no
C(67) C(72) H(72) 120.3 no
C(71) C(72) H(72) 120.2 no
C(73) C(74) H(74) 118.9 no
C(75) C(74) H(74) 118.9 no
C(74) C(75) H(75) 120.8 no
C(76) C(75) H(75) 120.8 no
C(75) C(76) H(76) 119.6 no
C(77) C(76) H(76) 119.6 no
C(76) C(77) H(77) 119.8 no
C(78) C(77) H(77) 119.8 no
C(73) C(78) H(78) 119.9 no
C(77) C(78) H(78) 119.9 no
C(79) C(80) H(80) 118.9 no
C(81) C(80) H(80) 118.9 no
C(80) C(81) H(81) 120.0 no
C(82) C(81) H(81) 120.0 no
C(81) C(82) H(82) 121.0 no
C(83) C(82) H(82) 121.1 no
C(82) C(83) H(83) 118.9 no
C(84) C(83) H(83) 118.9 no
C(79) C(84) H(84) 119.9 no
C(83) C(84) H(84) 119.9 no
C(85) C(86) H(86) 120.3 no
C(87) C(86) H(86) 120.3 no
C(86) C(87) H(87) 119.8 no
C(88) C(87) H(87) 119.8 no
C(87) C(88) H(88) 119.7 no
C(89) C(88) H(88) 119.7 no
C(88) C(89) H(89) 120.5 no
C(90) C(89) H(89) 120.5 no
C(85) C(90) H(90) 118.8 no
C(89) C(90) H(90) 118.7 no
Cl(3) C(91) H(91A) 112.2 no
Cl(3) C(91) H(91B) 112.3 no
Cl(4) C(91) H(91A) 112.3 no
Cl(4) C(91) H(91B) 112.3 no
H(91A) C(91) H(91B) 109.9 no

loop_
_geom_bond_atom_site_label_1
_geom_bond_atom_site_label_2
_geom_bond_distance
_geom_bond_publ_flag
Ir(1) Cl(1) 2.388(2) yes
Ir(1) P(1) 2.348(2) yes
Ir(1) P(2) 2.353(2) yes
Ir(1) C(2) 2.004(8) yes
Ir(2) Cl(2) 2.387(2) yes
Ir(2) P(4) 2.344(2) yes
Ir(2) P(5) 2.357(2) yes
Ir(2) C(47) 2.019(7) yes
Cl(3) C(91) 1.71(2) yes
Cl(4) C(91) 1.96(3) yes
P(1) C(10) 1.859(8) yes
P(1) C(16) 1.833(8) yes
P(1) C(22) 1.831(8) yes
P(2) C(28) 1.823(8) yes
P(2) C(34) 1.844(9) yes
P(2) C(40) 1.848(8) yes
P(3) F(1) 1.511(17) yes
P(3) F(2) 1.415(12) yes
P(3) F(3) 1.426(14) yes
P(3) F(4) 1.558(10) yes
P(3) F(5) 1.503(14) yes
P(3) F(6) 1.401(17) yes
P(4) C(55) 1.847(8) yes
P(4) C(61) 1.817(8) yes
P(4) C(67) 1.841(7) yes
P(5) C(73) 1.851(9) yes
P(5) C(79) 1.824(9) yes
P(5) C(85) 1.823(9) yes
P(6) F(7) 1.547(12) yes
P(6) F(8) 1.510(8) yes
P(6) F(9) 1.531(11) yes
P(6) F(10) 1.427(11) yes
P(6) F(11) 1.528(12) yes
P(6) F(12) 1.498(10) yes
N(3) C(46) 1.449(11) yes
N(3) C(47) 1.372(10) yes
N(3) C(50) 1.392(11) yes
N(4) C(47) 1.333(10) yes
N(4) C(48) 1.472(11) yes
N(4) C(49) 1.406(11) yes
N(1) C(1) 1.468(12) yes
N(1) C(2) 1.385(10) yes
N(1) C(5) 1.379(12) yes
N(2) C(2) 1.360(11) yes
N(2) C(3) 1.469(12) yes
N(2) C(4) 1.389(11) yes
C(4) C(5) 1.397(14) yes
C(4) C(9) 1.393(13) yes
C(5) C(6) 1.421(15) yes
C(6) C(7) 1.414(17) yes
C(7) C(8) 1.393(19) yes
C(8) C(9) 1.397(18) yes
C(10) C(11) 1.396(12) yes
C(10) C(15) 1.381(12) yes
C(11) C(12) 1.372(14) yes
C(12) C(13) 1.384(17) yes
C(13) C(14) 1.382(19) yes
C(14) C(15) 1.389(13) yes
C(16) C(17) 1.421(12) yes
C(16) C(21) 1.379(11) yes
C(17) C(18) 1.389(14) yes
C(18) C(19) 1.379(13) yes
C(19) C(20) 1.397(14) yes
C(20) C(21) 1.410(13) yes
C(22) C(23) 1.394(13) yes
C(22) C(27) 1.378(13) yes
C(23) C(24) 1.404(13) yes
C(24) C(25) 1.369(17) yes
C(25) C(26) 1.350(18) yes
C(26) C(27) 1.413(15) yes
C(28) C(29) 1.406(13) yes
C(28) C(33) 1.389(14) yes
C(29) C(30) 1.379(12) yes
C(30) C(31) 1.376(16) yes
C(31) C(32) 1.378(17) yes
C(32) C(33) 1.407(15) yes
C(34) C(35) 1.378(12) yes
C(34) C(39) 1.401(14) yes
C(35) C(36) 1.377(15) yes
C(36) C(37) 1.395(18) yes
C(37) C(38) 1.363(16) yes
C(38) C(39) 1.396(15) yes
C(40) C(41) 1.393(14) yes
C(40) C(45) 1.375(12) yes
C(41) C(42) 1.394(16) yes
C(42) C(43) 1.386(18) yes
C(43) C(44) 1.385(17) yes
C(44) C(45) 1.391(14) yes
C(49) C(50) 1.391(13) yes
C(49) C(54) 1.392(13) yes
C(50) C(51) 1.387(13) yes
C(51) C(52) 1.393(15) yes
C(52) C(53) 1.400(18) yes
C(53) C(54) 1.410(16) yes
C(55) C(56) 1.390(11) yes
C(55) C(60) 1.378(13) yes
C(56) C(57) 1.373(14) yes
C(57) C(58) 1.379(16) yes
C(58) C(59) 1.402(14) yes
C(59) C(60) 1.396(14) yes
C(61) C(62) 1.411(12) yes
C(61) C(66) 1.381(12) yes
C(62) C(63) 1.407(14) yes
C(63) C(64) 1.384(16) yes
C(64) C(65) 1.401(17) yes
C(65) C(66) 1.394(13) yes
C(67) C(68) 1.384(12) yes
C(67) C(72) 1.386(12) yes
C(68) C(69) 1.380(12) yes
C(69) C(70) 1.392(14) yes
C(70) C(71) 1.380(14) yes
C(71) C(72) 1.404(13) yes
C(73) C(74) 1.359(13) yes
C(73) C(78) 1.392(15) yes
C(74) C(75) 1.385(14) yes
C(75) C(76) 1.356(19) yes
C(76) C(77) 1.36(2) yes
C(77) C(78) 1.361(16) yes
C(79) C(80) 1.409(14) yes
C(79) C(84) 1.385(14) yes
C(80) C(81) 1.368(14) yes
C(81) C(82) 1.397(18) yes
C(82) C(83) 1.387(18) yes
C(83) C(84) 1.383(14) yes
C(85) C(86) 1.395(12) yes
C(85) C(90) 1.386(13) yes
C(86) C(87) 1.417(16) yes
C(87) C(88) 1.379(18) yes
C(88) C(89) 1.369(15) yes
C(89) C(90) 1.390(14) yes
Ir(1) H(2) 1.28(7) no
C(1) H(1A) 0.970 no
C(1) H(1B) 0.970 no
C(1) H(1C) 0.970 no
C(3) H(3A) 0.970 no
C(3) H(3B) 0.970 no
C(3) H(3C) 0.970 no
C(6) H(6) 0.940 no
C(7) H(7) 0.940 no
C(8) H(8) 0.940 no
C(9) H(9) 0.940 no
C(11) H(11) 0.940 no
C(12) H(12a) 0.940 no
C(13) H(13) 0.940 no
C(14) H(14) 0.940 no
C(15) H(15) 0.940 no
C(17) H(17) 0.940 no
C(18) H(18) 0.940 no
C(19) H(19) 0.940 no
C(20) H(20) 0.940 no
C(21) H(21) 0.940 no
C(23) H(23) 0.940 no
C(24) H(24) 0.940 no
C(25) H(25) 0.940 no
C(26) H(26) 0.940 no
C(27) H(27) 0.940 no
C(29) H(29) 0.940 no
C(30) H(30) 0.940 no
C(31) H(31) 0.940 no
C(32) H(32) 0.940 no
C(33) H(33) 0.940 no
C(35) H(35) 0.940 no
C(36) H(36) 0.940 no
C(37) H(37) 0.940 no
C(38) H(38) 0.940 no
C(39) H(39) 0.940 no
C(41) H(41) 0.940 no
C(42) H(42) 0.940 no
C(43) H(43) 0.940 no
C(44) H(44) 0.940 no
C(45) H(45) 0.940 no
C(46) H(46A) 0.970 no
C(46) H(46B) 0.970 no
C(46) H(46C) 0.970 no
C(48) H(48A) 0.970 no
C(48) H(48B) 0.970 no
C(48) H(48C) 0.970 no
C(51) H(51) 0.940 no
C(52) H(52) 0.940 no
C(53) H(53) 0.940 no
C(54) H(54) 0.940 no
C(56) H(56) 0.940 no
C(57) H(57) 0.940 no
C(58) H(58) 0.940 no
C(59) H(59) 0.940 no
C(60) H(60) 0.940 no
C(62) H(62) 0.940 no
C(63) H(63) 0.940 no
C(64) H(64) 0.940 no
C(65) H(65) 0.940 no
C(66) H(66) 0.940 no
C(68) H(68) 0.940 no
C(69) H(69) 0.940 no
C(70) H(70) 0.940 no
C(71) H(71) 0.940 no
C(72) H(72) 0.940 no
C(74) H(74) 0.940 no
C(75) H(75) 0.940 no
C(76) H(76) 0.940 no
C(77) H(77) 0.940 no
C(78) H(78) 0.940 no
C(80) H(80) 0.940 no
C(81) H(81) 0.940 no
C(82) H(82) 0.940 no
C(83) H(83) 0.940 no
C(84) H(84) 0.940 no
C(86) H(86) 0.940 no
C(87) H(87) 0.940 no
C(88) H(88) 0.940 no
C(89) H(89) 0.940 no
C(90) H(90) 0.940 no
C(91) H(91A) 0.980 no
C(91) H(91B) 0.980 no

loop_
_geom_contact_atom_site_label_1
_geom_contact_atom_site_label_2
_geom_contact_distance
_geom_contact_site_symmetry_2
F(1) C(44) 3.22(2) 1_565
F(1) C(45) 3.525(18) 1_565
F(2) C(87) 3.50(2) 4_565
F(2) C(88) 3.253(17) 4_565
F(3) C(3) 3.003(19) .
F(3) C(91) 3.31(2) 2_556
F(4) C(3) 3.288(12) .
F(4) C(27) 3.299(16) .
F(4) C(39) 3.423(14) .
F(5) C(11) 3.44(2) .
F(5) C(12) 3.60(2) .
F(6) C(1) 3.19(2) 1_565
F(6) C(45) 3.523(17) 1_565
F(7) C(48) 3.255(15) .
F(8) C(48) 3.408(12) .
F(8) C(66) 3.327(14) .
F(8) C(90) 3.410(12) .
F(9) C(48) 3.077(17) .
F(9) C(53) 3.60(2) 2_656
F(10) C(36) 3.402(16) 4_564
F(10) C(37) 3.317(16) 4_564
F(11) C(75) 3.303(17) 1_565
F(12) C(46) 3.183(14) 1_565
F(12) C(51) 3.578(13) 1_565
F(12) C(74) 3.422(13) 1_565
C(1) F(6) 3.19(2) 1_545
C(3) F(3) 3.003(19) .
C(3) F(4) 3.288(12) .
C(11) F(5) 3.44(2) .
C(12) F(5) 3.60(2) .
C(17) C(52) 3.598(15) 1_565
C(18) C(71) 3.593(14) .
C(20) C(29) 3.506(12) 3_667
C(21) C(29) 3.507(12) 3_667
C(21) C(30) 3.522(12) 3_667
C(27) F(4) 3.299(16) .
C(29) C(20) 3.506(12) 3_667
C(29) C(21) 3.507(12) 3_667
C(30) C(21) 3.522(12) 3_667
C(36) F(10) 3.402(16) 4_565
C(37) F(10) 3.317(16) 4_565
C(39) F(4) 3.423(14) .
C(44) F(1) 3.22(2) 1_545
C(45) F(1) 3.525(18) 1_545
C(45) F(6) 3.523(17) 1_545
C(46) F(12) 3.183(14) 1_545
C(48) F(7) 3.255(15) .
C(48) F(8) 3.408(12) .
C(48) F(9) 3.077(17) .
C(51) F(12) 3.578(13) 1_545
C(52) C(17) 3.598(15) 1_545
C(53) F(9) 3.60(2) 2_646
C(56) C(64) 3.567(13) 2_546
C(57) C(64) 3.595(14) 2_546
C(57) C(65) 3.566(14) 2_546
C(64) C(56) 3.567(13) 2_556
C(64) C(57) 3.595(14) 2_556
C(65) C(57) 3.566(14) 2_556
C(66) F(8) 3.327(14) .
C(71) C(18) 3.593(14) .
C(74) F(12) 3.422(13) 1_545
C(75) F(11) 3.303(17) 1_545
C(87) F(2) 3.50(2) 4_564
C(88) F(2) 3.253(17) 4_564
C(90) F(8) 3.410(12) .
C(91) F(3) 3.31(2) 2_546
Cl(1) H(20) 3.006 3_667
Cl(1) H(21) 3.334 3_667
Cl(1) H(25) 2.986 3_677
Cl(1) H(29) 3.504 3_667
Cl(1) H(30) 3.277 3_667
Cl(2) H(57) 2.973 2_556
Cl(2) H(58) 3.170 2_556
Cl(2) H(63) 3.005 2_546
Cl(2) H(64) 3.250 2_546
Cl(3) H(3C) 2.908 2_546
Cl(3) H(9) 2.991 2_546
Cl(3) H(58) 3.564 2_556
Cl(3) H(59) 3.090 2_556
Cl(3) H(87) 3.419 .
Cl(4) H(7) 3.390 2_556
Cl(4) H(42) 2.907 4_564
Cl(4) H(59) 3.112 2_556
Cl(4) H(82) 3.206 1_565
Cl(4) H(88) 3.227 .
P(3) H(3A) 3.377 .
P(3) H(91A) 3.580 2_556
P(3) H(91B) 3.535 4_565
P(6) H(48C) 3.477 .
F(1) H(6) 3.565 1_565
F(1) H(44) 2.458 1_565
F(1) H(45) 3.067 1_565
F(1) H(87) 3.519 4_565
F(1) H(91A) 3.143 2_556
F(1) H(91B) 2.776 4_565
F(2) H(38) 3.165 .
F(2) H(39) 3.516 .
F(2) H(87) 3.067 4_565
F(2) H(88) 2.571 4_565
F(2) H(91B) 3.043 4_565
F(3) H(3A) 2.701 .
F(3) H(3B) 2.853 .
F(3) H(3C) 2.945 .
F(3) H(91A) 2.393 2_556
F(3) H(91B) 2.995 4_565
F(4) H(2) 2.98(7) .
F(4) H(3A) 2.461 .
F(4) H(3B) 3.382 .
F(4) H(11) 3.281 .
F(4) H(27) 2.630 .
F(4) H(38) 3.523 .
F(4) H(39) 2.573 .
F(5) H(1B) 3.175 1_565
F(5) H(3A) 3.040 .
F(5) H(3C) 3.557 .
F(5) H(6) 3.008 1_565
F(5) H(11) 2.883 .
F(5) H(12a) 3.154 .
F(6) H(1B) 2.422 1_565
F(6) H(1C) 3.245 1_565
F(6) H(6) 3.488 1_565
F(6) H(44) 3.570 1_565
F(6) H(45) 2.677 1_565
F(7) H(18) 2.869 .
F(7) H(48A) 3.362 .
F(7) H(48B) 3.132 .
F(7) H(48C) 2.758 .
F(7) H(51) 3.168 1_565
F(7) H(66) 3.588 .
F(7) H(76) 3.056 2_656
F(8) H(48A) 3.268 .
F(8) H(48C) 2.717 .
F(8) H(65) 3.331 .
F(8) H(66) 2.516 .
F(8) H(89) 3.372 .
F(8) H(90) 2.581 .
F(9) H(48A) 2.555 .
F(9) H(48B) 3.221 .
F(9) H(48C) 2.974 .
F(9) H(53) 3.232 2_656
F(9) H(76) 3.067 2_656
F(9) H(78) 3.563 .
F(10) H(36) 2.935 4_564
F(10) H(37) 2.737 4_564
F(10) H(53) 3.569 2_656
F(10) H(74) 3.206 1_565
F(10) H(75) 3.388 1_565
F(10) H(89) 3.306 .
F(11) H(51) 3.502 1_565
F(11) H(54) 3.220 2_656
F(11) H(74) 3.361 1_565
F(11) H(75) 2.464 1_565
F(11) H(76) 3.005 2_656
F(12) H(46A) 2.369 1_565
F(12) H(46B) 3.345 1_565
F(12) H(51) 3.135 1_565
F(12) H(65) 3.357 .
F(12) H(74) 2.624 1_565
F(12) H(75) 3.296 1_565
C(1) H(70) 3.598 .
C(6) H(60) 3.018 .
C(7) H(59) 3.560 .
C(7) H(60) 2.991 .
C(7) H(62) 3.415 .
C(8) H(42) 3.317 3_567
C(8) H(43) 3.158 3_567
C(9) H(43) 3.036 3_567
C(11) H(68) 3.523 1_565
C(11) H(69) 3.049 1_565
C(12) H(68) 3.047 1_565
C(12) H(69) 3.520 1_565
C(13) H(46C) 3.338 1_565
C(15) H(71) 3.496 .
C(16) H(30) 3.559 3_667
C(16) H(71) 3.098 .
C(17) H(51) 3.104 1_565
C(17) H(52) 3.047 1_565
C(17) H(71) 2.874 .
C(18) H(51) 3.393 1_565
C(18) H(52) 2.985 1_565
C(18) H(71) 2.792 .
C(18) H(76) 3.427 2_656
C(18) H(77) 3.580 2_656
C(19) H(35) 3.233 3_667
C(19) H(71) 2.961 .
C(20) H(29) 3.547 3_667
C(20) H(35) 3.345 3_667
C(20) H(70) 3.337 .
C(20) H(71) 3.145 .
C(21) H(29) 3.384 3_667
C(21) H(30) 3.416 3_667
C(21) H(71) 3.191 .
C(22) H(30) 3.132 3_667
C(22) H(69) 3.577 1_565
C(23) H(30) 3.049 3_667
C(23) H(31) 3.103 3_667
C(23) H(69) 3.080 1_565
C(24) H(30) 3.501 3_667
C(24) H(31) 3.005 3_667
C(24) H(69) 3.142 1_565
C(24) H(70) 3.139 1_565
C(25) H(70) 3.088 1_565
C(28) H(20) 3.551 3_667
C(29) H(20) 3.386 3_667
C(29) H(21) 3.412 3_667
C(30) H(21) 3.588 3_667
C(30) H(26) 3.273 1_545
C(31) H(23) 3.479 3_667
C(31) H(38) 3.269 1_545
C(32) H(38) 3.447 1_545
C(32) H(78) 3.566 4_555
C(34) H(20) 3.361 3_667
C(35) H(19) 3.147 3_667
C(35) H(20) 3.072 3_667
C(35) H(84) 3.013 4_555
C(36) H(19) 3.220 3_667
C(36) H(83) 3.442 4_555
C(36) H(84) 3.157 4_555
C(37) H(53) 3.419 3_667
C(37) H(83) 3.366 4_555
C(37) H(89) 3.578 4_565
C(38) H(31) 3.427 1_565
C(41) H(83) 3.484 4_555
C(42) H(8) 3.347 3_567
C(43) H(8) 3.429 3_567
C(43) H(9) 3.595 3_567
C(43) H(43) 3.195 3_567
C(43) H(87) 3.500 4_555
C(44) H(87) 2.952 4_555
C(45) H(87) 3.196 4_555
C(46) H(65) 3.508 1_545
C(51) H(17) 2.884 1_545
C(51) H(18) 3.478 1_545
C(51) H(23) 3.477 1_545
C(52) H(17) 3.120 1_545
C(52) H(18) 3.378 1_545
C(52) H(23) 2.995 1_545
C(52) H(77) 2.942 2_646
C(53) H(23) 3.568 1_545
C(53) H(24) 3.350 1_545
C(53) H(37) 3.598 3_667
C(53) H(77) 3.528 2_646
C(56) H(64) 3.554 2_546
C(57) H(13) 3.473 1_545
C(58) H(13) 3.110 1_545
C(58) H(82) 3.291 2_556
C(59) H(7) 3.094 .
C(59) H(12a) 2.963 1_545
C(59) H(13) 3.303 1_545
C(59) H(81) 3.478 2_556
C(59) H(82) 3.243 2_556
C(60) H(6) 3.482 .
C(60) H(7) 3.019 .
C(60) H(12a) 3.068 1_545
C(60) H(81) 3.505 2_556
C(61) H(57) 3.290 2_556
C(62) H(14) 3.259 .
C(62) H(57) 3.387 2_556
C(62) H(81) 3.249 2_556
C(63) H(14) 2.847 .
C(63) H(56) 3.202 2_556
C(63) H(57) 3.410 2_556
C(63) H(80) 3.381 2_556
C(64) H(13) 3.420 .
C(64) H(14) 2.985 .
C(64) H(56) 3.179 2_556
C(64) H(57) 3.249 2_556
C(65) H(14) 3.462 .
C(65) H(57) 3.134 2_556
C(66) H(57) 3.129 2_556
C(68) H(12a) 3.335 1_545
C(69) H(11) 3.306 1_545
C(70) H(1A) 2.924 .
C(70) H(1B) 3.599 .
C(71) H(1A) 2.874 .
C(71) H(15) 3.150 .
C(72) H(15) 3.349 .
C(74) H(36) 3.371 4_554
C(75) H(36) 3.238 4_554
C(76) H(18) 3.192 2_646
C(76) H(19) 3.302 2_646
C(77) H(18) 3.355 2_646
C(77) H(52) 3.231 2_656
C(78) H(32) 3.494 4_554
C(80) H(63) 3.421 2_546
C(81) H(62) 3.280 2_546
C(81) H(65) 3.597 1_545
C(82) H(89) 3.500 1_545
C(83) H(41) 3.322 4_554
C(83) H(89) 3.391 1_545
C(85) H(32) 3.594 4_554
C(86) H(32) 3.468 4_554
C(86) H(33) 2.918 4_554
C(87) H(32) 3.257 4_554
C(87) H(33) 3.115 4_554
C(88) H(32) 3.191 4_554
C(89) H(32) 3.341 4_554
C(90) H(32) 3.535 4_554
C(91) H(88) 3.529 .
C(91) H(91A) 3.139 3_566
C(91) H(91B) 3.511 3_566
H(1A) C(70) 2.924 .
H(1A) C(71) 2.874 .
H(1A) H(70) 2.825 .
H(1A) H(71) 2.677 .
H(1B) F(5) 3.175 1_545
H(1B) F(6) 2.422 1_545
H(1B) C(70) 3.599 .
H(1B) H(70) 3.567 .
H(1C) F(6) 3.245 1_545
H(2) F(4) 2.98(7) .
H(3A) P(3) 3.377 .
H(3A) F(3) 2.701 .
H(3A) F(4) 2.461 .
H(3A) F(5) 3.040 .
H(3B) F(3) 2.853 .
H(3B) F(4) 3.382 .
H(3C) Cl(3) 2.908 2_556
H(3C) F(3) 2.945 .
H(3C) F(5) 3.557 .
H(3C) H(91A) 3.362 2_556
H(6) F(1) 3.565 1_545
H(6) F(5) 3.008 1_545
H(6) F(6) 3.488 1_545
H(6) C(60) 3.482 .
H(6) H(60) 2.606 .
H(7) Cl(4) 3.390 2_546
H(7) C(59) 3.094 .
H(7) C(60) 3.019 .
H(7) H(59) 2.698 .
H(7) H(60) 2.525 .
H(7) H(62) 3.166 .
H(7) H(81) 3.571 2_556
H(7) H(82) 3.541 2_556
H(8) C(42) 3.347 3_567
H(8) C(43) 3.429 3_567
H(8) H(42) 2.940 3_567
H(8) H(43) 3.084 3_567
H(8) H(63) 3.586 .
H(8) H(86) 3.550 2_556
H(9) Cl(3) 2.991 2_556
H(9) C(43) 3.595 3_567
H(9) H(43) 2.881 3_567
H(11) F(4) 3.281 .
H(11) F(5) 2.883 .
H(11) C(69) 3.306 1_565
H(11) H(68) 3.573 1_565
H(11) H(69) 2.621 1_565
H(12a) F(5) 3.154 .
H(12a) C(59) 2.963 1_565
H(12a) C(60) 3.068 1_565
H(12a) C(68) 3.335 1_565
H(12a) H(59) 2.900 1_565
H(12a) H(60) 3.081 1_565
H(12a) H(68) 2.774 1_565
H(12a) H(69) 3.494 1_565
H(13) C(57) 3.473 1_565
H(13) C(58) 3.110 1_565
H(13) C(59) 3.303 1_565
H(13) C(64) 3.420 .
H(13) H(46C) 3.281 1_565
H(13) H(58) 3.273 1_565
H(13) H(59) 3.569 1_565
H(13) H(63) 3.508 .
H(13) H(64) 3.058 .
H(14) C(62) 3.259 .
H(14) C(63) 2.847 .
H(14) C(64) 2.985 .
H(14) C(65) 3.462 .
H(14) H(63) 3.063 .
H(14) H(64) 3.305 .
H(14) H(72) 3.146 .
H(15) C(71) 3.150 .
H(15) C(72) 3.349 .
H(15) H(71) 2.603 .
H(15) H(72) 3.021 .
H(17) C(51) 2.884 1_565
H(17) C(52) 3.120 1_565
H(17) H(51) 2.346 1_565
H(17) H(52) 2.797 1_565
H(17) H(71) 3.351 .
H(18) F(7) 2.869 .
H(18) C(51) 3.478 1_565
H(18) C(52) 3.378 1_565
H(18) C(76) 3.192 2_656
H(18) C(77) 3.355 2_656
H(18) H(51) 2.936 1_565
H(18) H(52) 2.699 1_565
H(18) H(71) 3.216 .
H(18) H(76) 2.668 2_656
H(18) H(77) 3.013 2_656
H(19) C(35) 3.147 3_667
H(19) C(36) 3.220 3_667
H(19) C(76) 3.302 2_656
H(19) H(35) 2.759 3_667
H(19) H(36) 2.881 3_667
H(19) H(71) 3.480 .
H(19) H(76) 3.189 2_656
H(20) Cl(1) 3.006 3_667
H(20) C(28) 3.551 3_667
H(20) C(29) 3.386 3_667
H(20) C(34) 3.361 3_667
H(20) C(35) 3.072 3_667
H(20) H(25) 3.319 1_545
H(20) H(29) 3.319 3_667
H(20) H(35) 2.966 3_667
H(20) H(70) 3.326 .
H(21) Cl(1) 3.334 3_667
H(21) C(29) 3.412 3_667
H(21) C(30) 3.588 3_667
H(21) H(29) 3.046 3_667
H(21) H(30) 3.374 3_667
H(23) C(31) 3.479 3_667
H(23) C(51) 3.477 1_565
H(23) C(52) 2.995 1_565
H(23) C(53) 3.568 1_565
H(23) H(30) 3.239 3_667
H(23) H(31) 2.987 3_667
H(23) H(52) 2.798 1_565
H(23) H(69) 3.244 1_565
H(24) C(53) 3.350 1_565
H(24) H(31) 2.798 3_667
H(24) H(53) 3.167 1_565
H(24) H(69) 3.368 1_565
H(24) H(70) 3.080 1_565
H(25) Cl(1) 2.986 3_677
H(25) H(20) 3.319 1_565
H(25) H(70) 2.998 1_565
H(26) C(30) 3.273 1_565
H(26) H(30) 2.780 1_565
H(27) F(4) 2.630 .
H(29) Cl(1) 3.504 3_667
H(29) C(20) 3.547 3_667
H(29) C(21) 3.384 3_667
H(29) H(20) 3.319 3_667
H(29) H(21) 3.046 3_667
H(30) Cl(1) 3.277 3_667
H(30) C(16) 3.559 3_667
H(30) C(21) 3.416 3_667
H(30) C(22) 3.132 3_667
H(30) C(23) 3.049 3_667
H(30) C(24) 3.501 3_667
H(30) H(21) 3.374 3_667
H(30) H(23) 3.239 3_667
H(30) H(26) 2.780 1_545
H(31) C(23) 3.103 3_667
H(31) C(24) 3.005 3_667
H(31) C(38) 3.427 1_545
H(31) H(23) 2.987 3_667
H(31) H(24) 2.798 3_667
H(31) H(37) 3.570 1_545
H(31) H(38) 2.797 1_545
H(32) C(78) 3.494 4_555
H(32) C(85) 3.594 4_555
H(32) C(86) 3.468 4_555
H(32) C(87) 3.257 4_555
H(32) C(88) 3.191 4_555
H(32) C(89) 3.341 4_555
H(32) C(90) 3.535 4_555
H(32) H(38) 3.155 1_545
H(32) H(78) 2.871 4_555
H(32) H(88) 3.564 4_555
H(33) C(86) 2.918 4_555
H(33) C(87) 3.115 4_555
H(33) H(84) 3.208 4_555
H(33) H(86) 2.832 4_555
H(33) H(87) 3.155 4_555
H(35) C(19) 3.233 3_667
H(35) C(20) 3.345 3_667
H(35) H(19) 2.759 3_667
H(35) H(20) 2.966 3_667
H(35) H(84) 2.908 4_555
H(36) F(10) 2.935 4_565
H(36) C(74) 3.371 4_555
H(36) C(75) 3.238 4_555
H(36) H(19) 2.881 3_667
H(36) H(54) 3.436 3_667
H(36) H(74) 3.384 4_555
H(36) H(75) 3.204 4_555
H(36) H(84) 3.191 4_555
H(37) F(10) 2.737 4_565
H(37) C(53) 3.598 3_667
H(37) H(31) 3.570 1_565
H(37) H(53) 2.713 3_667
H(37) H(89) 3.169 4_565
H(38) F(2) 3.165 .
H(38) F(4) 3.523 .
H(38) C(31) 3.269 1_565
H(38) C(32) 3.447 1_565
H(38) H(31) 2.797 1_565
H(38) H(32) 3.155 1_565
H(38) H(88) 3.180 4_565
H(39) F(2) 3.516 .
H(39) F(4) 2.573 .
H(41) C(83) 3.322 4_555
H(41) H(83) 2.781 4_555
H(41) H(84) 3.429 4_555
H(42) Cl(4) 2.907 4_565
H(42) C(8) 3.317 3_567
H(42) H(8) 2.940 3_567
H(43) C(8) 3.158 3_567
H(43) C(9) 3.036 3_567
H(43) C(43) 3.195 3_567
H(43) H(8) 3.084 3_567
H(43) H(9) 2.881 3_567
H(43) H(43) 2.711 3_567
H(43) H(44) 3.467 3_567
H(44) F(1) 2.458 1_545
H(44) F(6) 3.570 1_545
H(44) H(43) 3.467 3_567
H(44) H(87) 2.968 4_555
H(44) H(91B) 3.502 4_555
H(45) F(1) 3.067 1_545
H(45) F(6) 2.677 1_545
H(45) H(87) 3.336 4_555
H(46A) F(12) 2.369 1_545
H(46A) H(65) 3.015 1_545
H(46B) F(12) 3.345 1_545
H(46B) H(65) 3.323 1_545
H(46C) C(13) 3.338 1_545
H(46C) H(13) 3.281 1_545
H(48A) F(7) 3.362 .
H(48A) F(8) 3.268 .
H(48A) F(9) 2.555 .
H(48B) F(7) 3.132 .
H(48B) F(9) 3.221 .
H(48B) H(76) 3.447 2_656
H(48C) P(6) 3.477 .
H(48C) F(7) 2.758 .
H(48C) F(8) 2.717 .
H(48C) F(9) 2.974 .
H(51) F(7) 3.168 1_545
H(51) F(11) 3.502 1_545
H(51) F(12) 3.135 1_545
H(51) C(17) 3.104 1_545
H(51) C(18) 3.393 1_545
H(51) H(17) 2.346 1_545
H(51) H(18) 2.936 1_545
H(52) C(17) 3.047 1_545
H(52) C(18) 2.985 1_545
H(52) C(77) 3.231 2_646
H(52) H(17) 2.797 1_545
H(52) H(18) 2.699 1_545
H(52) H(23) 2.798 1_545
H(52) H(77) 2.358 2_646
H(53) F(9) 3.232 2_646
H(53) F(10) 3.569 2_646
H(53) C(37) 3.419 3_667
H(53) H(24) 3.167 1_545
H(53) H(37) 2.713 3_667
H(53) H(77) 3.449 2_646
H(54) F(11) 3.220 2_646
H(54) H(36) 3.436 3_667
H(54) H(75) 3.525 2_656
H(56) C(63) 3.202 2_546
H(56) C(64) 3.179 2_546
H(56) H(63) 3.244 2_546
H(56) H(64) 3.163 2_546
H(57) Cl(2) 2.973 2_546
H(57) C(61) 3.290 2_546
H(57) C(62) 3.387 2_546
H(57) C(63) 3.410 2_546
H(57) C(64) 3.249 2_546
H(57) C(65) 3.134 2_546
H(57) C(66) 3.129 2_546
H(57) H(64) 3.235 1_545
H(57) H(65) 3.577 2_546
H(57) H(66) 3.555 2_546
H(58) Cl(2) 3.170 2_546
H(58) Cl(3) 3.564 2_546
H(58) H(13) 3.273 1_545
H(58) H(82) 3.183 2_556
H(59) Cl(3) 3.090 2_546
H(59) Cl(4) 3.112 2_546
H(59) C(7) 3.560 .
H(59) H(7) 2.698 .
H(59) H(12a) 2.900 1_545
H(59) H(13) 3.569 1_545
H(59) H(82) 3.112 2_556
H(60) C(6) 3.018 .
H(60) C(7) 2.991 .
H(60) H(6) 2.606 .
H(60) H(7) 2.525 .
H(60) H(12a) 3.081 1_545
H(62) C(7) 3.415 .
H(62) C(81) 3.280 2_556
H(62) H(7) 3.166 .
H(62) H(80) 3.566 2_556
H(62) H(81) 2.554 2_556
H(63) Cl(2) 3.005 2_556
H(63) C(80) 3.421 2_556
H(63) H(8) 3.586 .
H(63) H(13) 3.508 .
H(63) H(14) 3.063 .
H(63) H(56) 3.244 2_556
H(63) H(80) 2.834 2_556
H(63) H(81) 3.506 2_556
H(64) Cl(2) 3.250 2_556
H(64) C(56) 3.554 2_556
H(64) H(13) 3.058 .
H(64) H(14) 3.305 .
H(64) H(56) 3.163 2_556
H(64) H(57) 3.235 1_565
H(65) F(8) 3.331 .
H(65) F(12) 3.357 .
H(65) C(46) 3.508 1_565
H(65) C(81) 3.597 1_565
H(65) H(46A) 3.015 1_565
H(65) H(46B) 3.323 1_565
H(65) H(57) 3.577 2_556
H(65) H(81) 3.389 1_565
H(66) F(7) 3.588 .
H(66) F(8) 2.516 .
H(66) H(57) 3.555 2_556
H(68) C(11) 3.523 1_545
H(68) C(12) 3.047 1_545
H(68) H(11) 3.573 1_545
H(68) H(12a) 2.774 1_545
H(69) C(11) 3.049 1_545
H(69) C(12) 3.520 1_545
H(69) C(22) 3.577 1_545
H(69) C(23) 3.080 1_545
H(69) C(24) 3.142 1_545
H(69) H(11) 2.621 1_545
H(69) H(12a) 3.494 1_545
H(69) H(23) 3.244 1_545
H(69) H(24) 3.368 1_545
H(70) C(1) 3.598 .
H(70) C(20) 3.337 .
H(70) C(24) 3.139 1_545
H(70) C(25) 3.088 1_545
H(70) H(1A) 2.825 .
H(70) H(1B) 3.567 .
H(70) H(20) 3.326 .
H(70) H(24) 3.080 1_545
H(70) H(25) 2.998 1_545
H(71) C(15) 3.496 .
H(71) C(16) 3.098 .
H(71) C(17) 2.874 .
H(71) C(18) 2.792 .
H(71) C(19) 2.961 .
H(71) C(20) 3.145 .
H(71) C(21) 3.191 .
H(71) H(1A) 2.677 .
H(71) H(15) 2.603 .
H(71) H(17) 3.351 .
H(71) H(18) 3.216 .
H(71) H(19) 3.480 .
H(72) H(14) 3.146 .
H(72) H(15) 3.021 .
H(74) F(10) 3.206 1_545
H(74) F(11) 3.361 1_545
H(74) F(12) 2.624 1_545
H(74) H(36) 3.384 4_554
H(75) F(10) 3.388 1_545
H(75) F(11) 2.464 1_545
H(75) F(12) 3.296 1_545
H(75) H(36) 3.204 4_554
H(75) H(54) 3.525 2_646
H(76) F(7) 3.056 2_646
H(76) F(9) 3.067 2_646
H(76) F(11) 3.005 2_646
H(76) C(18) 3.427 2_646
H(76) H(18) 2.668 2_646
H(76) H(19) 3.189 2_646
H(76) H(48B) 3.447 2_646
H(77) C(18) 3.580 2_646
H(77) C(52) 2.942 2_656
H(77) C(53) 3.528 2_656
H(77) H(18) 3.013 2_646
H(77) H(52) 2.358 2_656
H(77) H(53) 3.449 2_656
H(78) F(9) 3.563 .
H(78) C(32) 3.566 4_554
H(78) H(32) 2.871 4_554
H(80) C(63) 3.381 2_546
H(80) H(62) 3.566 2_546
H(80) H(63) 2.834 2_546
H(81) C(59) 3.478 2_546
H(81) C(60) 3.505 2_546
H(81) C(62) 3.249 2_546
H(81) H(7) 3.571 2_546
H(81) H(62) 2.554 2_546
H(81) H(63) 3.506 2_546
H(81) H(65) 3.389 1_545
H(82) Cl(4) 3.206 1_545
H(82) C(58) 3.291 2_546
H(82) C(59) 3.243 2_546
H(82) H(7) 3.541 2_546
H(82) H(58) 3.183 2_546
H(82) H(59) 3.112 2_546
H(82) H(89) 3.108 1_545
H(83) C(36) 3.442 4_554
H(83) C(37) 3.366 4_554
H(83) C(41) 3.484 4_554
H(83) H(41) 2.781 4_554
H(83) H(89) 2.858 1_545
H(84) C(35) 3.013 4_554
H(84) C(36) 3.157 4_554
H(84) H(33) 3.208 4_554
H(84) H(35) 2.908 4_554
H(84) H(36) 3.191 4_554
H(84) H(41) 3.429 4_554
H(86) H(8) 3.550 2_546
H(86) H(33) 2.832 4_554
H(87) Cl(3) 3.419 .
H(87) F(1) 3.519 4_564
H(87) F(2) 3.067 4_564
H(87) C(43) 3.500 4_554
H(87) C(44) 2.952 4_554
H(87) C(45) 3.196 4_554
H(87) H(33) 3.155 4_554
H(87) H(44) 2.968 4_554
H(87) H(45) 3.336 4_554
H(87) H(91B) 3.229 .
H(88) Cl(4) 3.227 .
H(88) F(2) 2.571 4_564
H(88) C(91) 3.529 .
H(88) H(32) 3.564 4_554
H(88) H(38) 3.180 4_564
H(88) H(91B) 3.208 .
H(89) F(8) 3.372 .
H(89) F(10) 3.306 .
H(89) C(37) 3.578 4_564
H(89) C(82) 3.500 1_565
H(89) C(83) 3.391 1_565
H(89) H(37) 3.169 4_564
H(89) H(82) 3.108 1_565
H(89) H(83) 2.858 1_565
H(90) F(8) 2.581 .
H(91A) P(3) 3.580 2_546
H(91A) F(1) 3.143 2_546
H(91A) F(3) 2.393 2_546
H(91A) C(91) 3.139 3_566
H(91A) H(3C) 3.362 2_546
H(91A) H(91A) 2.776 3_566
H(91A) H(91B) 2.758 3_566
H(91B) P(3) 3.535 4_564
H(91B) F(1) 2.776 4_564
H(91B) F(2) 3.043 4_564
H(91B) F(3) 2.995 4_564
H(91B) C(91) 3.511 3_566
H(91B) H(44) 3.502 4_554
H(91B) H(87) 3.229 .
H(91B) H(88) 3.208 .
H(91B) H(91A) 2.758 3_566
H(91B) H(91B) 3.558 3_566
